data_1539744
loop_
_publ_author_name
'Ellner, M.'
'Predel, B.'

_publ_section_title
;
 Struktur von Tl Sn(h) und ihre kristallchemischen Beziehungen zu
 verwandten Phasen
;
_journal_name_full 'Zeitschrift fuer Metallkunde'
_journal_page_first 503
_journal_page_last 506
_journal_volume 66
_journal_year 1975
_chemical_formula_sum 'Sn Tl'
_space_group_IT_number 123
_symmetry_space_group_name_Hall '-P 4 2'
_symmetry_space_group_name_H-M 'P 4/m m m'
_cell_angle_alpha 90
_cell_angle_beta 90
_cell_angle_gamma 90
_cell_formula_units_Z 2
_cell_length_a 5.112
_cell_length_b 5.112
_cell_length_c 4.375
_cell_volume 114.330
_citation_journal_id_ASTM ZEMTAE
_cod_data_source_file Ellner_ZEMTAE_1975_81.cif
_cod_data_source_block Sn1Tl1
_cod_original_cell_volume 114.3299
_cod_original_formula_sum 'Sn1 Tl1'
_cod_database_code 1539744

loop_
_symmetry_equiv_pos_as_xyz
x,y,z
-y,x,z
-x,-y,z
y,-x,z
x,-y,-z
y,x,-z
-x,y,-z
-y,-x,-z
-x,-y,-z
y,-x,-z
x,y,-z
-y,x,-z
-x,y,z
-y,-x,z
x,-y,z
y,x,z

loop_
_atom_site_label
_atom_site_type_symbol
_atom_site_fract_x
_atom_site_fract_y
_atom_site_fract_z
_atom_site_occupancy
_atom_site_U_iso_or_equiv
Tl2 Tl 0.5 0.5 0 1 0.0
Sn1 Sn 0 0.5 0.5 1 0.0
Tl1 Tl 0 0 0 1 0.0
